data_4111808
loop_
_publ_author_name
'Christopher A. Bradley'
'Emil Lobkovsky'
'Ivan Keresztes'
'Paul J. Chirik'

_publ_section_title
;
 Ligand-Induced Haptotropic Rearrangements in Bis(indenyl)zirconium
 Sandwich Complexes
;
_journal_name_full 'Journal of the American Chemical Society'
_journal_page_first 10291
_journal_page_last 10304
_journal_paper_doi 10.1021/ja052033q
_journal_volume 127
_journal_year 2005
_chemical_formula_sum 'C36 H54 O Si2 Zr'
_chemical_formula_weight 650.19
_chemical_name_systematic
;
 ?
;
_space_group_IT_number 14
_symmetry_cell_setting monoclinic
_symmetry_space_group_name_Hall '-P 2ybc'
_symmetry_space_group_name_H-M 'P 1 21/c 1'
_atom_sites_solution_hydrogens geom
_atom_sites_solution_primary direct
_atom_sites_solution_secondary difmap
_audit_creation_method SHELXL-97
_cell_angle_alpha 90.00
_cell_angle_beta 102.833(5)
_cell_angle_gamma 90.00
_cell_formula_units_Z 4
_cell_length_a 11.6523(18)
_cell_length_b 19.856(3)
_cell_length_c 15.699(3)
_cell_measurement_temperature 173(2)
_cell_volume 3541.5(10)
_computing_cell_refinement 'Bruker SAINT'
_computing_data_collection 'Bruker SMART'
_computing_data_reduction 'Bruker SAINT'
_computing_molecular_graphics 'Bruker SHELXTL'
_computing_publication_material 'Bruker SHELXTL'
_computing_structure_refinement 'SHELXL-97 (Sheldrick, 1997)'
_computing_structure_solution 'SHELXS-97 (Sheldrick, 1990)'
_diffrn_ambient_temperature 173(2)
_diffrn_measured_fraction_theta_full 0.997
_diffrn_measured_fraction_theta_max 0.997
_diffrn_measurement_device_type 'Bruker 1K CCD area detector'
_diffrn_measurement_method '0.3 deg. omega scans'
_diffrn_radiation_monochromator graphite
_diffrn_radiation_source 'fine-focus sealed tube'
_diffrn_radiation_type MoK\a
_diffrn_radiation_wavelength 0.71073
_diffrn_reflns_av_R_equivalents 0.0764
_diffrn_reflns_av_sigmaI/netI 0.0807
_diffrn_reflns_limit_h_max 12
_diffrn_reflns_limit_h_min -12
_diffrn_reflns_limit_k_max 20
_diffrn_reflns_limit_k_min -20
_diffrn_reflns_limit_l_max 16
_diffrn_reflns_limit_l_min -16
_diffrn_reflns_number 14076
_diffrn_reflns_theta_full 21.96
_diffrn_reflns_theta_max 21.96
_diffrn_reflns_theta_min 1.68
_exptl_absorpt_coefficient_mu 0.403
_exptl_absorpt_correction_T_max 0.9900
_exptl_absorpt_correction_T_min 0.9420
_exptl_absorpt_correction_type multi-scan
_exptl_crystal_colour orange
_exptl_crystal_density_diffrn 1.219
_exptl_crystal_density_meas 0
_exptl_crystal_description plate
_exptl_crystal_F_000 1384
_exptl_crystal_size_max 0.15
_exptl_crystal_size_mid 0.10
_exptl_crystal_size_min 0.03
_refine_diff_density_max 2.804
_refine_diff_density_min -0.360
_refine_diff_density_rms 0.093
_refine_ls_extinction_method none
_refine_ls_goodness_of_fit_ref 1.059
_refine_ls_hydrogen_treatment riding
_refine_ls_matrix_type full
_refine_ls_number_parameters 361
_refine_ls_number_reflns 4323
_refine_ls_number_restraints 0
_refine_ls_restrained_S_all 1.059
_refine_ls_R_factor_all 0.1018
_refine_ls_R_factor_gt 0.0663
_refine_ls_shift/su_max 0.062
_refine_ls_shift/su_mean 0.008
_refine_ls_structure_factor_coef Fsqd
_refine_ls_weighting_details 'calc w=1/[\s^2^(Fo^2^)+(0.0787P)^2^+13.2663P] where P=(Fo^2^+2Fc^2^)/3'
_refine_ls_weighting_scheme calc
_refine_ls_wR_factor_gt 0.1576
_refine_ls_wR_factor_ref 0.1738
_reflns_number_gt 3091
_reflns_number_total 4323
_reflns_threshold_expression >2sigma(I)
_cod_data_source_file ja052033qsi20050410_112333.cif
_cod_data_source_block cb25
_cod_original_cell_volume 3541.6(10)
_cod_original_sg_symbol_H-M P2(1)/c
_cod_database_code 4111808

loop_
_symmetry_equiv_pos_as_xyz
'x, y, z'
'-x, y+1/2, -z+1/2'
'-x, -y, -z'
'x, -y-1/2, z-1/2'

loop_
_atom_site_label
_atom_site_type_symbol
_atom_site_fract_x
_atom_site_fract_y
_atom_site_fract_z
_atom_site_U_iso_or_equiv
_atom_site_adp_type
_atom_site_occupancy
_atom_site_symmetry_multiplicity
_atom_site_calc_flag
_atom_site_refinement_flags
Zr1 Zr 0.31361(6) 0.15672(4) 0.74836(5) 0.0250(3) Uani 1 1 d .
Si1 Si 0.0819(2) 0.36957(11) 0.73953(15) 0.0339(6) Uani 1 1 d .
Si2 Si 0.6167(2) 0.21840(13) 0.89046(17) 0.0431(7) Uani 1 1 d .
O1 O 0.1932(4) 0.1589(3) 0.8430(3) 0.0311(13) Uani 1 1 d .
C1 C 0.2336(6) 0.1470(4) 0.5992(5) 0.0281(19) Uani 1 1 d .
H1A H 0.2104 0.1025 0.5707 0.034 Uiso 1 1 calc R
C2 C 0.3419(7) 0.1772(4) 0.5989(5) 0.033(2) Uani 1 1 d .
H2A H 0.4019 0.1489 0.5790 0.039 Uiso 1 1 calc R
C3 C 0.3825(7) 0.2346(4) 0.6474(5) 0.033(2) Uani 1 1 d .
H3A H 0.4686 0.2447 0.6587 0.040 Uiso 1 1 calc R
C4 C 0.3154(6) 0.2683(4) 0.6973(5) 0.030(2) Uani 1 1 d .
H4A H 0.3481 0.3064 0.7369 0.036 Uiso 1 1 calc R
C5 C 0.1899(6) 0.2522(4) 0.6762(5) 0.0273(19) Uani 1 1 d .
C6 C 0.1494(6) 0.1899(4) 0.6324(4) 0.0234(18) Uani 1 1 d .
C7 C 0.0278(6) 0.1827(4) 0.6332(5) 0.0272(19) Uani 1 1 d .
C8 C -0.0038(6) 0.2405(4) 0.6707(5) 0.0254(19) Uani 1 1 d .
H8A H -0.0821 0.2501 0.6754 0.031 Uiso 1 1 calc R
C9 C 0.0917(6) 0.2839(4) 0.7014(5) 0.0292(19) Uani 1 1 d .
C10 C 0.5167(6) 0.1515(4) 0.8425(5) 0.032(2) Uani 1 1 d .
C11 C 0.5174(6) 0.1159(4) 0.7660(5) 0.0272(19) Uani 1 1 d .
H11A H 0.5683 0.1292 0.7252 0.033 Uiso 1 1 calc R
C12 C 0.4490(6) 0.0568(4) 0.7542(5) 0.0282(19) Uani 1 1 d .
C13 C 0.4058(6) 0.0514(4) 0.8346(5) 0.032(2) Uani 1 1 d .
C14 C 0.4502(6) 0.1073(4) 0.8890(5) 0.034(2) Uani 1 1 d .
C15 C 0.4269(7) 0.1121(5) 0.9751(5) 0.045(2) Uani 1 1 d .
H15A H 0.4544 0.1493 1.0120 0.054 Uiso 1 1 calc R
C16 C 0.3638(8) 0.0613(6) 1.0022(6) 0.053(3) Uani 1 1 d .
H16A H 0.3514 0.0628 1.0599 0.063 Uiso 1 1 calc R
C17 C 0.3181(8) 0.0088(6) 0.9498(7) 0.053(3) Uani 1 1 d .
H17A H 0.2724 -0.0241 0.9712 0.064 Uiso 1 1 calc R
C18 C 0.3366(7) 0.0025(5) 0.8662(7) 0.050(3) Uani 1 1 d .
H18A H 0.3035 -0.0343 0.8303 0.060 Uiso 1 1 calc R
C19 C -0.0617(5) 0.1257(3) 0.5868(4) 0.0469(16) Uani 1.50 1 d P
C20 C -0.0098(7) 0.0529(4) 0.6148(5) 0.040(2) Uani 1 1 d .
H20A H 0.0012 0.0476 0.6781 0.052 Uiso 1 1 calc R
H20B H 0.0661 0.0477 0.5984 0.052 Uiso 1 1 calc R
H20C H -0.0647 0.0185 0.5850 0.052 Uiso 1 1 calc R
C21 C -0.1813(7) 0.1321(5) 0.6104(6) 0.054(3) Uani 1 1 d .
H21A H -0.2102 0.1783 0.5993 0.070 Uiso 1 1 calc R
H21B H -0.1734 0.1213 0.6723 0.070 Uiso 1 1 calc R
H21C H -0.2370 0.1009 0.5746 0.070 Uiso 1 1 calc R
C22 C -0.0728(8) 0.1327(4) 0.4859(5) 0.044(2) Uani 1 1 d .
H22A H -0.1277 0.0987 0.4552 0.057 Uiso 1 1 calc R
H22B H 0.0046 0.1262 0.4724 0.057 Uiso 1 1 calc R
H22C H -0.1023 0.1778 0.4669 0.057 Uiso 1 1 calc R
C23 C -0.0688(7) 0.3840(4) 0.7519(6) 0.046(2) Uani 1 1 d .
H23A H -0.1239 0.3763 0.6957 0.060 Uiso 1 1 calc R
H23B H -0.0765 0.4304 0.7709 0.060 Uiso 1 1 calc R
H23C H -0.0867 0.3528 0.7956 0.060 Uiso 1 1 calc R
C24 C 0.1108(9) 0.4300(5) 0.6584(6) 0.057(3) Uani 1 1 d .
H24A H 0.1841 0.4178 0.6415 0.074 Uiso 1 1 calc R
H24B H 0.1181 0.4753 0.6837 0.074 Uiso 1 1 calc R
H24C H 0.0456 0.4290 0.6068 0.074 Uiso 1 1 calc R
C25 C 0.1880(7) 0.3883(4) 0.8417(5) 0.037(2) Uani 1 1 d .
H25A H 0.1757 0.3573 0.8874 0.048 Uiso 1 1 calc R
H25B H 0.1770 0.4348 0.8594 0.048 Uiso 1 1 calc R
H25C H 0.2682 0.3828 0.8329 0.048 Uiso 1 1 calc R
C26 C 0.4553(5) -0.0014(3) 0.6876(4) 0.0441(16) Uani 1.50 1 d P
C27 C 0.3287(8) -0.0281(5) 0.6397(8) 0.080(4) Uani 1 1 d .
H27A H 0.2875 0.0070 0.6007 0.104 Uiso 1 1 calc R
H27B H 0.2833 -0.0393 0.6834 0.104 Uiso 1 1 calc R
H27C H 0.3374 -0.0684 0.6056 0.104 Uiso 1 1 calc R
C28 C 0.5275(11) 0.0181(5) 0.6197(6) 0.075(4) Uani 1 1 d .
H28A H 0.4868 0.0540 0.5820 0.097 Uiso 1 1 calc R
H28B H 0.5359 -0.0214 0.5840 0.097 Uiso 1 1 calc R
H28C H 0.6056 0.0338 0.6500 0.097 Uiso 1 1 calc R
C29 C 0.5196(7) -0.0637(5) 0.7444(6) 0.051(3) Uani 1 1 d .
H29A H 0.5173 -0.1032 0.7066 0.066 Uiso 1 1 calc R
H29B H 0.4790 -0.0740 0.7912 0.066 Uiso 1 1 calc R
H29C H 0.6016 -0.0518 0.7699 0.066 Uiso 1 1 calc R
C30 C 0.7276(8) 0.1805(5) 0.9757(6) 0.057(3) Uani 1 1 d .
H30A H 0.7661 0.1437 0.9511 0.074 Uiso 1 1 calc R
H30B H 0.6907 0.1627 1.0213 0.074 Uiso 1 1 calc R
H30C H 0.7864 0.2145 1.0010 0.074 Uiso 1 1 calc R
C31 C 0.5390(7) 0.2826(4) 0.9390(6) 0.044(2) Uani 1 1 d .
H31A H 0.5957 0.3155 0.9703 0.058 Uiso 1 1 calc R
H31B H 0.4978 0.2613 0.9799 0.058 Uiso 1 1 calc R
H31C H 0.4819 0.3055 0.8928 0.058 Uiso 1 1 calc R
C32 C 0.6822(9) 0.2560(5) 0.8080(7) 0.069(3) Uani 1 1 d .
H32A H 0.6200 0.2710 0.7588 0.089 Uiso 1 1 calc R
H32B H 0.7321 0.2228 0.7875 0.089 Uiso 1 1 calc R
H32C H 0.7302 0.2948 0.8329 0.089 Uiso 1 1 calc R
C33 C 0.0911(7) 0.1160(4) 0.8397(5) 0.038(2) Uani 1 1 d .
H33A H 0.1137 0.0679 0.8402 0.046 Uiso 1 1 calc R
H33B H 0.0301 0.1251 0.7861 0.046 Uiso 1 1 calc R
C34 C 0.0464(10) 0.1327(7) 0.9187(7) 0.086(4) Uani 1 1 d .
H34A H -0.0402 0.1278 0.9071 0.103 Uiso 1 1 calc R
H34B H 0.0825 0.1032 0.9682 0.103 Uiso 1 1 calc R
C35 C 0.0814(11) 0.2032(7) 0.9375(9) 0.103(5) Uani 1 1 d .
H35A H 0.0944 0.2124 1.0009 0.124 Uiso 1 1 calc R
H35B H 0.0198 0.2341 0.9059 0.124 Uiso 1 1 calc R
C36 C 0.1922(8) 0.2121(4) 0.9072(6) 0.047(2) Uani 1 1 d .
H36A H 0.1942 0.2570 0.8801 0.056 Uiso 1 1 calc R
H36B H 0.2612 0.2079 0.9567 0.056 Uiso 1 1 calc R

loop_
_atom_site_aniso_label
_atom_site_aniso_U_11
_atom_site_aniso_U_22
_atom_site_aniso_U_33
_atom_site_aniso_U_23
_atom_site_aniso_U_13
_atom_site_aniso_U_12
Zr1 0.0204(4) 0.0295(5) 0.0243(4) 0.0023(4) 0.0037(3) -0.0018(4)
Si1 0.0351(13) 0.0287(13) 0.0382(14) -0.0029(11) 0.0083(11) 0.0021(11)
Si2 0.0356(14) 0.0417(15) 0.0482(16) -0.0098(13) 0.0015(12) -0.0053(12)
O1 0.032(3) 0.037(3) 0.027(3) -0.002(3) 0.011(2) -0.001(3)
C1 0.026(4) 0.039(5) 0.019(4) -0.007(4) 0.005(3) 0.002(4)
C2 0.035(5) 0.035(5) 0.027(5) 0.006(4) 0.005(4) 0.013(4)
C3 0.026(4) 0.036(5) 0.036(5) 0.009(4) 0.003(4) -0.003(4)
C4 0.030(5) 0.028(5) 0.034(5) -0.005(4) 0.011(4) -0.008(4)
C5 0.025(4) 0.030(5) 0.029(4) 0.009(4) 0.010(4) 0.000(4)
C6 0.029(4) 0.025(4) 0.015(4) 0.003(4) 0.002(3) -0.003(4)
C7 0.020(4) 0.030(5) 0.026(4) 0.008(4) -0.007(3) 0.004(4)
C8 0.017(4) 0.030(5) 0.025(4) 0.006(4) -0.004(3) 0.007(4)
C9 0.030(5) 0.026(5) 0.030(5) 0.008(4) 0.003(4) 0.007(4)
C10 0.014(4) 0.037(5) 0.043(5) 0.007(5) -0.001(4) 0.002(4)
C11 0.011(4) 0.049(6) 0.024(5) 0.005(4) 0.008(3) 0.001(4)
C12 0.017(4) 0.036(5) 0.031(5) -0.004(4) 0.004(3) 0.004(4)
C13 0.021(4) 0.031(5) 0.040(5) 0.006(4) -0.001(4) 0.002(4)
C14 0.018(4) 0.052(6) 0.033(5) 0.021(5) 0.006(4) 0.011(4)
C15 0.029(5) 0.071(7) 0.033(5) 0.015(5) -0.001(4) 0.016(5)
C16 0.035(6) 0.093(9) 0.032(5) 0.036(6) 0.014(4) 0.021(6)
C17 0.032(5) 0.068(8) 0.062(7) 0.036(6) 0.013(5) 0.005(5)
C18 0.027(5) 0.040(6) 0.080(8) 0.023(5) 0.004(5) 0.001(4)
C19 0.052(4) 0.040(4) 0.044(4) -0.002(3) 0.000(3) -0.011(3)
C20 0.047(5) 0.032(5) 0.038(5) 0.000(4) 0.003(4) 0.003(4)
C21 0.038(5) 0.052(6) 0.066(7) -0.007(5) 0.001(5) -0.019(5)
C22 0.047(5) 0.049(6) 0.033(5) 0.000(4) 0.005(4) -0.008(4)
C23 0.054(6) 0.031(5) 0.053(6) -0.009(5) 0.012(5) 0.006(5)
C24 0.070(7) 0.057(7) 0.050(6) -0.004(5) 0.026(5) -0.002(5)
C25 0.040(5) 0.028(5) 0.046(5) -0.010(4) 0.015(4) 0.002(4)
C26 0.034(3) 0.036(4) 0.053(4) -0.018(3) -0.011(3) 0.009(3)
C27 0.040(6) 0.045(6) 0.139(11) -0.050(7) -0.014(6) 0.010(5)
C28 0.124(10) 0.059(7) 0.042(6) -0.004(5) 0.019(6) 0.040(7)
C29 0.036(5) 0.050(6) 0.063(6) -0.003(5) 0.002(5) 0.016(5)
C30 0.050(6) 0.043(6) 0.070(7) -0.007(5) -0.004(5) -0.016(5)
C31 0.039(5) 0.040(5) 0.047(6) -0.010(5) -0.003(4) -0.001(4)
C32 0.059(7) 0.059(7) 0.080(8) -0.010(6) -0.002(6) -0.022(6)
C33 0.030(5) 0.041(5) 0.045(5) 0.004(4) 0.014(4) 0.000(4)
C34 0.075(8) 0.141(13) 0.053(7) -0.012(8) 0.041(6) -0.024(8)
C35 0.086(9) 0.139(13) 0.098(10) -0.074(10) 0.049(8) 0.005(9)
C36 0.064(6) 0.039(6) 0.036(5) -0.004(5) 0.008(5) 0.008(5)

loop_
_atom_type_symbol
_atom_type_description
_atom_type_scat_dispersion_real
_atom_type_scat_dispersion_imag
_atom_type_scat_source
C C 0.0033 0.0016 'International Tables Vol C Tables 4.2.6.8 and 6.1.1.4'
H H 0.0000 0.0000 'International Tables Vol C Tables 4.2.6.8 and 6.1.1.4'
O O 0.0106 0.0060 'International Tables Vol C Tables 4.2.6.8 and 6.1.1.4'
Si Si 0.0817 0.0704 'International Tables Vol C Tables 4.2.6.8 and 6.1.1.4'
Zr Zr -2.9673 0.5597 'International Tables Vol C Tables 4.2.6.8 and 6.1.1.4'

loop_
_geom_angle_atom_site_label_1
_geom_angle_atom_site_label_2
_geom_angle_atom_site_label_3
_geom_angle
O1 Zr1 C1 119.6(2)
O1 Zr1 C4 105.0(2)
C1 Zr1 C4 76.6(3)
O1 Zr1 C6 89.2(2)
C1 Zr1 C6 36.2(2)
C4 Zr1 C6 63.5(2)
O1 Zr1 C11 131.0(2)
C1 Zr1 C11 104.2(2)
C4 Zr1 C11 105.4(3)
C6 Zr1 C11 139.0(2)
O1 Zr1 C3 138.4(2)
C1 Zr1 C3 61.4(3)
C4 Zr1 C3 33.5(2)
C6 Zr1 C3 70.3(2)
C11 Zr1 C3 80.5(3)
O1 Zr1 C2 148.6(2)
C1 Zr1 C2 33.7(3)
C4 Zr1 C2 60.6(3)
C6 Zr1 C2 59.5(2)
C11 Zr1 C2 80.4(2)
C3 Zr1 C2 32.7(3)
O1 Zr1 C5 84.5(2)
C1 Zr1 C5 62.9(3)
C4 Zr1 C5 34.9(2)
C6 Zr1 C5 34.0(2)
C11 Zr1 C5 138.2(2)
C3 Zr1 C5 58.1(2)
C2 Zr1 C5 68.3(2)
O1 Zr1 C10 104.9(2)
C1 Zr1 C10 135.0(3)
C4 Zr1 C10 99.3(3)
C6 Zr1 C10 160.5(2)
C11 Zr1 C10 32.6(2)
C3 Zr1 C10 90.3(3)
C2 Zr1 C10 105.0(3)
C5 Zr1 C10 132.5(3)
O1 Zr1 C12 117.8(2)
C1 Zr1 C12 94.5(3)
C4 Zr1 C12 134.3(2)
C6 Zr1 C12 128.7(2)
C11 Zr1 C12 32.7(2)
C3 Zr1 C12 103.0(3)
C2 Zr1 C12 87.1(2)
C5 Zr1 C12 155.1(2)
C10 Zr1 C12 56.2(3)
O1 Zr1 C13 85.3(2)
C1 Zr1 C13 119.1(3)
C4 Zr1 C13 154.4(3)
C6 Zr1 C13 141.2(2)
C11 Zr1 C13 53.1(2)
C3 Zr1 C13 133.1(3)
C2 Zr1 C13 120.1(3)
C5 Zr1 C13 168.7(2)
C10 Zr1 C13 55.2(2)
C12 Zr1 C13 33.2(2)
O1 Zr1 C14 78.6(2)
C1 Zr1 C14 148.5(3)
C4 Zr1 C14 126.2(3)
C6 Zr1 C14 166.0(2)
C11 Zr1 C14 52.5(2)
C3 Zr1 C14 123.6(2)
C2 Zr1 C14 132.8(2)
C5 Zr1 C14 148.4(3)
C10 Zr1 C14 33.3(2)
C12 Zr1 C14 54.2(2)
C13 Zr1 C14 31.8(2)
C9 Si1 C23 108.3(4)
C9 Si1 C25 113.5(4)
C23 Si1 C25 110.6(4)
C9 Si1 C24 110.4(4)
C23 Si1 C24 107.5(4)
C25 Si1 C24 106.4(4)
C30 Si2 C32 110.9(5)
C30 Si2 C10 106.9(4)
C32 Si2 C10 109.9(4)
C30 Si2 C31 108.8(4)
C32 Si2 C31 109.8(5)
C10 Si2 C31 110.7(4)
C33 O1 C36 108.4(6)
C33 O1 Zr1 126.0(4)
C36 O1 Zr1 124.6(5)
C2 C1 C6 115.0(7)
C2 C1 Zr1 78.9(4)
C6 C1 Zr1 75.3(4)
C3 C2 C1 123.1(7)
C3 C2 Zr1 73.6(4)
C1 C2 Zr1 67.4(4)
C2 C3 C4 122.3(7)
C2 C3 Zr1 73.7(4)
C4 C3 Zr1 68.8(4)
C3 C4 C5 115.1(7)
C3 C4 Zr1 77.8(5)
C5 C4 Zr1 77.7(4)
C6 C5 C9 108.2(6)
C6 C5 C4 120.1(7)
C9 C5 C4 131.2(7)
C6 C5 Zr1 70.1(4)
C9 C5 Zr1 128.5(5)
C4 C5 Zr1 67.4(4)
C7 C6 C5 107.7(6)
C7 C6 C1 133.0(7)
C5 C6 C1 119.3(6)
C7 C6 Zr1 125.9(5)
C5 C6 Zr1 75.8(4)
C1 C6 Zr1 68.4(4)
C8 C7 C6 106.2(7)
C8 C7 C19 125.1(6)
C6 C7 C19 128.0(7)
C7 C8 C9 113.0(7)
C8 C9 C5 104.8(7)
C8 C9 Si1 125.7(6)
C5 C9 Si1 127.9(6)
C11 C10 C14 103.3(7)
C11 C10 Si2 127.0(6)
C14 C10 Si2 126.2(6)
C11 C10 Zr1 72.4(4)
C14 C10 Zr1 77.5(4)
Si2 C10 Zr1 130.6(4)
C10 C11 C12 115.1(7)
C10 C11 Zr1 75.0(4)
C12 C11 Zr1 75.9(4)
C11 C12 C13 103.9(6)
C11 C12 C26 126.3(6)
C13 C12 C26 126.6(7)
C11 C12 Zr1 71.4(4)
C13 C12 Zr1 75.9(4)
C26 C12 Zr1 132.5(4)
C18 C13 C14 118.8(8)
C18 C13 C12 133.0(8)
C14 C13 C12 108.1(7)
C18 C13 Zr1 122.3(5)
C14 C13 Zr1 74.8(4)
C12 C13 Zr1 70.8(4)
C13 C14 C15 119.7(8)
C13 C14 C10 109.2(7)
C15 C14 C10 131.2(8)
C13 C14 Zr1 73.4(4)
C15 C14 Zr1 124.3(5)
C10 C14 Zr1 69.2(4)
C16 C15 C14 118.0(9)
C17 C16 C15 122.8(9)
C16 C17 C18 121.4(9)
C17 C18 C13 119.3(9)
C21 C19 C22 111.3(6)
C21 C19 C20 108.8(6)
C22 C19 C20 107.5(6)
C21 C19 C7 111.7(6)
C22 C19 C7 107.2(5)
C20 C19 C7 110.3(5)
C28 C26 C12 112.8(6)
C28 C26 C27 110.3(7)
C12 C26 C27 112.6(6)
C28 C26 C29 108.4(6)
C12 C26 C29 106.4(5)
C27 C26 C29 105.9(6)
O1 C33 C34 106.0(7)
C35 C34 C33 104.3(9)
C34 C35 C36 105.8(9)
O1 C36 C35 106.0(8)

loop_
_geom_bond_atom_site_label_1
_geom_bond_atom_site_label_2
_geom_bond_distance
Zr1 O1 2.259(5)
Zr1 C1 2.328(7)
Zr1 C4 2.358(8)
Zr1 C6 2.421(7)
Zr1 C11 2.466(7)
Zr1 C3 2.472(8)
Zr1 C2 2.474(8)
Zr1 C5 2.496(7)
Zr1 C10 2.498(7)
Zr1 C12 2.523(7)
Zr1 C13 2.591(7)
Zr1 C14 2.610(7)
Si1 C9 1.815(8)
Si1 C23 1.831(8)
Si1 C25 1.833(8)
Si1 C24 1.834(9)
Si2 C30 1.806(9)
Si2 C32 1.805(11)
Si2 C10 1.816(8)
Si2 C31 1.825(9)
O1 C33 1.454(9)
O1 C36 1.463(9)
C1 C2 1.399(11)
C1 C6 1.479(10)
C2 C3 1.392(11)
C3 C4 1.395(11)
C4 C5 1.462(10)
C5 C6 1.441(10)
C5 C9 1.437(10)
C6 C7 1.427(10)
C7 C8 1.379(10)
C7 C19 1.600(9)
C8 C9 1.406(10)
C10 C11 1.395(11)
C10 C14 1.469(11)
C11 C12 1.407(10)
C12 C13 1.464(11)
C12 C26 1.571(9)
C13 C18 1.420(11)
C13 C14 1.426(11)
C14 C15 1.438(11)
C15 C16 1.371(13)
C16 C17 1.360(14)
C17 C18 1.382(13)
C19 C21 1.524(10)
C19 C22 1.568(10)
C19 C20 1.590(10)
C26 C28 1.547(12)
C26 C27 1.590(10)
C26 C29 1.609(10)
C33 C34 1.485(12)
C34 C35 1.469(16)
C35 C36 1.482(14)
